data_7248370
loop_
_publ_author_name
'Li, Ke'
'Liu, Yufeng'
'Yang, Guoping'
'Zheng, Zhijian'
'Lin, Xiaoling'
'Zhang, Zhibin'
'Li, Shujun'
'Liu, Yunhai'
'Wei, Yongge'

_publ_section_title
;
 Highly-stable Silverton-type UIV-containing polyoxomolybdate frameworks
 for the heterogeneous catalytic synthesis of quinazolinones
;
_journal_issue 11
_journal_name_full 'Green Chemistry'
_journal_page_first 6454
_journal_page_last 6460
_journal_paper_doi 10.1039/D4GC00877D
_journal_volume 26
_journal_year 2024
_chemical_formula_moiety 'Co1 Mo12 Na3.6 O51 U1, 4.5(O)'
_chemical_formula_sum 'Co H29.4 Mo12 Na3.6 O55.5 U'
_chemical_formula_weight 2448.64
_space_group_crystal_system cubic
_space_group_IT_number 206
_space_group_name_Hall '-I 2b 2c 3'
_space_group_name_H-M_alt 'I a -3'
_atom_sites_solution_primary dual
_audit_creation_date 2023-07-20
_audit_creation_method
;
Olex2 1.5
(compiled 2023.02.24 svn.rf166f9f3 for OlexSys, GUI svn.r6725)
;
_audit_update_record
;
2023-07-20 deposited with the CCDC.	2024-04-02 downloaded from the CCDC.
;
_cell_angle_alpha 90
_cell_angle_beta 90
_cell_angle_gamma 90
_cell_formula_units_Z 16
_cell_length_a 25.9609(3)
_cell_length_b 25.9609(3)
_cell_length_c 25.9609(3)
_cell_measurement_reflns_used 9243
_cell_measurement_temperature 150
_cell_measurement_theta_max 25.011
_cell_measurement_theta_min 2.936
_cell_volume 17496.8(4)
_computing_cell_refinement 'SAINT V8.38A (Bruker, 2018)'
_computing_data_reduction 'SAINT V8.38A (Bruker, 2018)'
_computing_molecular_graphics 'Olex2 1.5 (Dolomanov et al., 2009)'
_computing_publication_material 'Olex2 1.5 (Dolomanov et al., 2009)'
_computing_structure_refinement 'SHELXL 2018/3 (Sheldrick, 2015)'
_computing_structure_solution 'SHELXT 2018/2 (Sheldrick, 2018)'
_diffrn_ambient_temperature 150.00
_diffrn_measured_fraction_theta_full 0.998
_diffrn_measured_fraction_theta_max 0.998
_diffrn_measurement_device_type 'CCD area detector'
_diffrn_measurement_method 'phi and omega scans'
_diffrn_radiation_monochromator graphite
_diffrn_radiation_type MoK\a
_diffrn_radiation_wavelength 0.71073
_diffrn_reflns_av_R_equivalents 0.0383
_diffrn_reflns_av_unetI/netI 0.0198
_diffrn_reflns_Laue_measured_fraction_full 0.998
_diffrn_reflns_Laue_measured_fraction_max 0.998
_diffrn_reflns_limit_h_max 23
_diffrn_reflns_limit_h_min -26
_diffrn_reflns_limit_k_max 30
_diffrn_reflns_limit_k_min -30
_diffrn_reflns_limit_l_max 15
_diffrn_reflns_limit_l_min -30
_diffrn_reflns_number 25767
_diffrn_reflns_point_group_measured_fraction_full 0.998
_diffrn_reflns_point_group_measured_fraction_max 0.998
_diffrn_reflns_theta_full 25.011
_diffrn_reflns_theta_max 25.011
_diffrn_reflns_theta_min 1.921
_diffrn_source_current 1.4
_diffrn_source_power 0.07
_diffrn_source_voltage 50.0
_exptl_absorpt_coefficient_mu 7.549
_exptl_absorpt_correction_T_max 0.7452
_exptl_absorpt_correction_T_min 0.6796
_exptl_absorpt_correction_type none
_exptl_absorpt_process_details
;
SADABS-2016/2 (Bruker,2016/2) was used for absorption correction.
wR2(int) was 0.1037 before and 0.0540 after correction.
The Ratio of minimum to maximum transmission is 0.9120.
The \l/2 correction factor is Not present.
;
_exptl_crystal_colour 'clear dark brown'
_exptl_crystal_colour_lustre clear
_exptl_crystal_colour_modifier dark
_exptl_crystal_colour_primary brown
_exptl_crystal_density_diffrn 3.718
_exptl_crystal_description block
_exptl_crystal_F_000 18176
_exptl_crystal_size_max 0.1
_exptl_crystal_size_mid 0.1
_exptl_crystal_size_min 0.08
_refine_diff_density_max 1.099
_refine_diff_density_min -0.722
_refine_diff_density_rms 0.134
_refine_ls_extinction_method none
_refine_ls_goodness_of_fit_ref 1.131
_refine_ls_hydrogen_treatment undef
_refine_ls_matrix_type full
_refine_ls_number_parameters 247
_refine_ls_number_reflns 2589
_refine_ls_number_restraints 30
_refine_ls_restrained_S_all 1.129
_refine_ls_R_factor_all 0.0289
_refine_ls_R_factor_gt 0.0235
_refine_ls_shift/su_max 0.002
_refine_ls_shift/su_mean 0.000
_refine_ls_structure_factor_coef Fsqd
_refine_ls_weighting_details 'w=1/[\s^2^(Fo^2^)+(0.0128P)^2^+294.1928P] where P=(Fo^2^+2Fc^2^)/3'
_refine_ls_weighting_scheme calc
_refine_ls_wR_factor_gt 0.0530
_refine_ls_wR_factor_ref 0.0549
_reflns_Friedel_coverage 0.000
_reflns_number_gt 2303
_reflns_number_total 2589
_reflns_threshold_expression 'I > 2\s(I)'
_cod_data_source_file d4gc00877d2.cif
_cod_data_source_block Co1
_cod_depositor_comments 'Adding full bibliography for 7248368--7248371.cif.'
_cod_original_cell_volume 17496.8(6)
_cod_original_formula_sum 'Co H29.40 Mo12 Na3.60 O55.50 U'
_cod_database_code 7248370
_shelx_shelxl_version_number 2018/3
_shelx_space_group_comment
;
The symmetry employed for this shelxl refinement is uniquely defined
by the following loop, which should always be used as a source of
symmetry information in preference to the above space-group names.
They are only intended as comments.
;
_shelx_estimated_absorpt_t_max 0.583
_shelx_estimated_absorpt_t_min 0.519
_olex2_refinement_description
;
1. Uiso/Uaniso restraints and constraints
Uanis(O16) \\sim Ueq, Uanis(O16A) \\sim Ueq, Uanis(O17A) \\sim Ueq, Uanis(Na1)
\\sim Ueq, Uanis(Na2) \\sim Ueq: with sigma of 0.005 and sigma for terminal
atoms of 0.01
2. Others
 Fixed Sof: Na1(0.86667) Na2(0.33333) O16(0.8) O16A(0.2) O17(0.65) O17A(0.35)
;
_olex2_submission_special_instructions 'No special instructions were received'

loop_
_space_group_symop_operation_xyz
'x, y, z'
'-x+1/2, -y, z+1/2'
'-x, y+1/2, -z+1/2'
'x+1/2, -y+1/2, -z'
'z, x, y'
'z+1/2, -x+1/2, -y'
'-z+1/2, -x, y+1/2'
'-z, x+1/2, -y+1/2'
'y, z, x'
'-y, z+1/2, -x+1/2'
'y+1/2, -z+1/2, -x'
'-y+1/2, -z, x+1/2'
'x+1/2, y+1/2, z+1/2'
'-x+1, -y+1/2, z+1'
'-x+1/2, y+1, -z+1'
'x+1, -y+1, -z+1/2'
'z+1/2, x+1/2, y+1/2'
'z+1, -x+1, -y+1/2'
'-z+1, -x+1/2, y+1'
'-z+1/2, x+1, -y+1'
'y+1/2, z+1/2, x+1/2'
'-y+1/2, z+1, -x+1'
'y+1, -z+1, -x+1/2'
'-y+1, -z+1/2, x+1'
'-x, -y, -z'
'x-1/2, y, -z-1/2'
'x, -y-1/2, z-1/2'
'-x-1/2, y-1/2, z'
'-z, -x, -y'
'-z-1/2, x-1/2, y'
'z-1/2, x, -y-1/2'
'z, -x-1/2, y-1/2'
'-y, -z, -x'
'y, -z-1/2, x-1/2'
'-y-1/2, z-1/2, x'
'y-1/2, z, -x-1/2'
'-x+1/2, -y+1/2, -z+1/2'
'x, y+1/2, -z'
'x+1/2, -y, z'
'-x, y, z+1/2'
'-z+1/2, -x+1/2, -y+1/2'
'-z, x, y+1/2'
'z, x+1/2, -y'
'z+1/2, -x, y'
'-y+1/2, -z+1/2, -x+1/2'
'y+1/2, -z, x'
'-y, z, x+1/2'
'y, z+1/2, -x'

loop_
_atom_site_label
_atom_site_type_symbol
_atom_site_fract_x
_atom_site_fract_y
_atom_site_fract_z
_atom_site_U_iso_or_equiv
_atom_site_adp_type
_atom_site_occupancy
_atom_site_site_symmetry_order
_atom_site_calc_flag
_atom_site_refinement_flags_posn
_atom_site_refinement_flags_adp
_atom_site_refinement_flags_occupancy
_atom_site_disorder_assembly
_atom_site_disorder_group
U1 U 0.500000 0.500000 0.500000 0.00633(12) Uani 1 6 d S T P . .
U2 U 0.750000 0.750000 0.750000 0.00940(13) Uani 1 6 d S T P . .
Mo1 Mo 0.62817(2) 0.54210(2) 0.51101(2) 0.00922(12) Uani 1 1 d . . . . .
Mo2 Mo 0.56737(2) 0.57946(2) 0.41430(2) 0.00964(12) Uani 1 1 d . . . . .
Mo3 Mo 0.62073(2) 0.71433(2) 0.73462(2) 0.01195(12) Uani 1 1 d . . . . .
Mo4 Mo 0.67404(2) 0.67928(2) 0.83692(2) 0.01296(12) Uani 1 1 d . . . . .
Co1 Co 0.62546(3) 0.62546(3) 0.62546(3) 0.0158(3) Uani 1 3 d S T P . .
Na1 Na 0.58278(9) 0.50336(9) 0.30127(9) 0.0106(5) Uani 0.8667 1 d . U P . .
Na2 Na 0.6621(3) 0.7556(3) 0.9451(3) 0.0152(15) Uani 0.3333 1 d . U P . .
O1 O 0.64642(14) 0.58516(15) 0.55898(15) 0.0135(8) Uani 1 1 d . . . . .
O2 O 0.68084(15) 0.50347(16) 0.50352(16) 0.0175(9) Uani 1 1 d . . . . .
O3 O 0.63304(14) 0.58407(15) 0.45004(15) 0.0126(8) Uani 1 1 d . . . . .
O4 O 0.55022(14) 0.58178(14) 0.49974(14) 0.0093(8) Uani 1 1 d . . . . .
O5 O 0.49862(14) 0.54982(14) 0.41809(14) 0.0102(8) Uani 1 1 d . . . . .
O6 O 0.55187(15) 0.64288(15) 0.40623(15) 0.0154(9) Uani 1 1 d . . . . .
O7 O 0.58671(15) 0.55920(15) 0.35478(15) 0.0140(8) Uani 1 1 d . . . . .
O8 O 0.60357(15) 0.66777(15) 0.68972(15) 0.0167(9) Uani 1 1 d . . . . .
O9 O 0.56912(16) 0.75427(16) 0.73607(17) 0.0197(9) Uani 1 1 d . . . . .
O10 O 0.60944(15) 0.67644(15) 0.79774(15) 0.0168(9) Uani 1 1 d . . . . .
O11 O 0.69582(15) 0.67094(15) 0.75226(15) 0.0130(8) Uani 1 1 d . . . . .
O12 O 0.74470(15) 0.70480(14) 0.83456(14) 0.0130(9) Uani 1 1 d . . . . .
O13 O 0.68449(17) 0.61561(16) 0.84893(16) 0.0218(10) Uani 1 1 d . . . . .
O14 O 0.65372(16) 0.70397(16) 0.89442(15) 0.0188(9) Uani 1 1 d . . . . .
O15 O 0.6607(2) 0.8054(3) 0.9916(2) 0.0561(17) Uani 1 1 d . . . . .
O16 O 0.5704(3) 0.5587(3) 0.2492(3) 0.0398(18) Uani 0.8 1 d . U P . 1
O16A O 0.5474(11) 0.5758(11) 0.2514(10) 0.031(7) Uani 0.2 1 d . U P . 2
O17 O 0.6887(4) 0.6866(4) 1.0014(3) 0.046(2) Uani 0.65 1 d . . P . 1
O17A O 0.7121(6) 0.6619(6) 1.0130(6) 0.035(4) Uani 0.35 1 d . U P . 2
O18 O 0.5572(3) 0.5839(2) 0.7594(2) 0.0565(17) Uani 1 1 d . . . . .
O19 O 0.6288(3) 0.500000 0.750000 0.054(2) Uani 1 2 d S T P . .

loop_
_atom_site_aniso_label
_atom_site_aniso_U_11
_atom_site_aniso_U_22
_atom_site_aniso_U_33
_atom_site_aniso_U_23
_atom_site_aniso_U_13
_atom_site_aniso_U_12
U1 0.00633(12) 0.00633(12) 0.00633(12) 0.00131(11) 0.00131(11) 0.00131(11)
U2 0.00940(13) 0.00940(13) 0.00940(13) 0.00094(11) 0.00094(11) 0.00094(11)
Mo1 0.0070(2) 0.0105(2) 0.0102(2) 0.00083(19) 0.00108(18) 0.00039(19)
Mo2 0.0083(2) 0.0109(2) 0.0097(2) 0.00449(19) 0.00205(18) 0.00009(19)
Mo3 0.0100(2) 0.0132(3) 0.0127(3) -0.0001(2) 0.00062(19) -0.0002(2)
Mo4 0.0121(3) 0.0143(3) 0.0125(3) 0.0033(2) 0.0017(2) -0.0015(2)
Co1 0.0158(3) 0.0158(3) 0.0158(3) -0.0013(3) -0.0013(3) -0.0013(3)
Na1 0.0107(13) 0.0129(12) 0.0082(12) 0.0010(10) 0.0022(10) -0.0014(10)
Na2 0.017(3) 0.013(3) 0.015(3) -0.001(2) 0.002(3) -0.003(2)
O1 0.011(2) 0.015(2) 0.015(2) -0.0005(17) 0.0010(16) -0.0023(16)
O2 0.009(2) 0.024(2) 0.019(2) 0.0010(18) 0.0013(17) 0.0047(17)
O3 0.0076(19) 0.015(2) 0.015(2) 0.0043(17) 0.0014(16) -0.0023(16)
O4 0.0119(19) 0.0073(19) 0.0088(19) 0.0018(15) 0.0024(15) -0.0020(16)
O5 0.0098(19) 0.0122(19) 0.0085(19) 0.0048(16) 0.0017(15) 0.0023(16)
O6 0.018(2) 0.011(2) 0.017(2) 0.0055(17) 0.0029(17) 0.0018(17)
O7 0.015(2) 0.014(2) 0.013(2) 0.0012(17) 0.0041(16) -0.0009(17)
O8 0.015(2) 0.019(2) 0.016(2) -0.0020(17) 0.0007(17) -0.0011(17)
O9 0.015(2) 0.022(2) 0.023(2) 0.0008(18) 0.0012(18) 0.0060(18)
O10 0.017(2) 0.019(2) 0.015(2) 0.0016(18) 0.0041(17) -0.0044(17)
O11 0.012(2) 0.014(2) 0.013(2) 0.0000(16) 0.0005(16) 0.0024(17)
O12 0.017(2) 0.010(2) 0.012(2) 0.0005(16) -0.0009(16) -0.0011(16)
O13 0.026(2) 0.018(2) 0.021(2) 0.0049(19) 0.0025(19) -0.0021(19)
O14 0.020(2) 0.021(2) 0.015(2) 0.0003(18) 0.0012(18) -0.0034(18)
O15 0.054(4) 0.088(5) 0.027(3) 0.005(3) 0.003(3) 0.010(4)
O16 0.053(4) 0.035(3) 0.032(3) -0.002(3) -0.001(3) -0.007(3)
O16A 0.030(8) 0.034(8) 0.028(8) 0.000(5) -0.001(5) -0.005(5)
O17 0.070(7) 0.041(6) 0.027(5) -0.003(4) 0.002(5) -0.016(5)
O17A 0.042(7) 0.023(7) 0.042(7) -0.009(6) -0.001(6) -0.011(6)
O18 0.087(5) 0.044(4) 0.038(3) 0.004(3) 0.004(3) -0.022(3)
O19 0.057(6) 0.057(6) 0.047(5) -0.011(4) 0.000 0.000

loop_
_atom_type_symbol
_atom_type_description
_atom_type_scat_dispersion_real
_atom_type_scat_dispersion_imag
_atom_type_scat_source
Co Co 0.3494 0.9721 'International Tables Vol C Tables 4.2.6.8 and 6.1.1.4'
Mo Mo -1.6832 0.6857 'International Tables Vol C Tables 4.2.6.8 and 6.1.1.4'
Na Na 0.0362 0.0249 'International Tables Vol C Tables 4.2.6.8 and 6.1.1.4'
O O 0.0106 0.0060 'International Tables Vol C Tables 4.2.6.8 and 6.1.1.4'
U U -9.6767 9.6646 'International Tables Vol C Tables 4.2.6.8 and 6.1.1.4'
H H 0.0000 0.0000 'International Tables Vol C Tables 4.2.6.8 and 6.1.1.4'

loop_
_geom_angle_atom_site_label_1
_geom_angle_atom_site_label_2
_geom_angle_atom_site_label_3
_geom_angle
_geom_angle_site_symmetry_1
_geom_angle_site_symmetry_3
_geom_angle_publ_flag
O4 U1 O4 180.0 33_666 9 ?
O4 U1 O4 63.76(13) 9 5 ?
O4 U1 O4 63.76(13) 9 . ?
O4 U1 O4 63.76(13) 33_666 25_666 ?
O4 U1 O4 180.00(9) 29_666 5 ?
O4 U1 O4 116.24(13) 9 25_666 ?
O4 U1 O4 116.24(13) 33_666 5 ?
O4 U1 O4 116.24(13) 29_666 . ?
O4 U1 O4 116.24(13) 25_666 5 ?
O4 U1 O4 63.76(13) 33_666 29_666 ?
O4 U1 O4 116.24(13) 33_666 . ?
O4 U1 O4 116.24(13) 9 29_666 ?
O4 U1 O4 180.0 25_666 . ?
O4 U1 O4 63.76(13) 25_666 29_666 ?
O4 U1 O4 63.76(13) 5 . ?
O5 U1 O4 117.43(12) 29_666 25_666 ?
O5 U1 O4 117.14(12) 33_666 25_666 ?
O5 U1 O4 62.57(12) 25_666 9 ?
O5 U1 O4 62.57(12) 5 25_666 ?
O5 U1 O4 117.14(12) . 5 ?
O5 U1 O4 64.05(12) 25_666 25_666 ?
O5 U1 O4 115.95(12) 25_666 . ?
O5 U1 O4 115.95(12) . 25_666 ?
O5 U1 O4 64.05(12) 5 5 ?
O5 U1 O4 115.95(12) 9 33_666 ?
O5 U1 O4 62.86(12) 29_666 9 ?
O5 U1 O4 117.14(12) 29_666 33_666 ?
O5 U1 O4 117.13(12) 9 . ?
O5 U1 O4 117.43(12) 33_666 29_666 ?
O5 U1 O4 117.43(12) . 9 ?
O5 U1 O4 62.57(12) 9 29_666 ?
O5 U1 O4 115.95(12) 29_666 5 ?
O5 U1 O4 64.05(12) 29_666 29_666 ?
O5 U1 O4 62.86(12) 25_666 5 ?
O5 U1 O4 62.86(12) 5 33_666 ?
O5 U1 O4 64.05(12) 9 9 ?
O5 U1 O4 117.14(12) 25_666 29_666 ?
O5 U1 O4 117.14(12) 5 9 ?
O5 U1 O4 62.86(12) . 29_666 ?
O5 U1 O4 62.87(12) 33_666 . ?
O5 U1 O4 117.43(12) 25_666 33_666 ?
O5 U1 O4 117.43(12) 5 . ?
O5 U1 O4 62.57(12) . 33_666 ?
O5 U1 O4 64.05(12) . . ?
O5 U1 O4 115.95(12) 33_666 9 ?
O5 U1 O4 64.05(12) 33_666 33_666 ?
O5 U1 O4 62.57(12) 33_666 5 ?
O5 U1 O4 62.86(12) 9 25_666 ?
O5 U1 O4 117.43(12) 9 5 ?
O5 U1 O4 115.95(12) 5 29_666 ?
O5 U1 O4 62.57(12) 29_666 . ?
O5 U1 O5 116.05(6) 33_666 25_666 ?
O5 U1 O5 180.00(9) 25_666 . ?
O5 U1 O5 63.96(6) 33_666 5 ?
O5 U1 O5 63.95(6) 9 25_666 ?
O5 U1 O5 116.05(6) 33_666 29_666 ?
O5 U1 O5 116.05(6) 29_666 25_666 ?
O5 U1 O5 116.05(6) 5 . ?
O5 U1 O5 63.95(6) 5 25_666 ?
O5 U1 O5 180.0 33_666 9 ?
O5 U1 O5 63.96(6) 33_666 . ?
O5 U1 O5 63.95(6) 9 29_666 ?
O5 U1 O5 116.04(6) 9 . ?
O5 U1 O5 180.0 29_666 5 ?
O5 U1 O5 63.95(6) 29_666 . ?
O5 U1 O5 116.05(6) 9 5 ?
O11 U2 O11 115.68(14) . 45_666 ?
O11 U2 O11 115.68(14) 9 41_666 ?
O11 U2 O11 64.32(14) 9 5 ?
O11 U2 O11 64.32(14) 37_666 45_666 ?
O11 U2 O11 115.68(14) 37_666 5 ?
O11 U2 O11 64.32(14) . 9 ?
O11 U2 O11 64.32(14) 45_666 41_666 ?
O11 U2 O11 115.68(14) 37_666 9 ?
O11 U2 O11 64.32(14) . 5 ?
O11 U2 O11 180.0 45_666 9 ?
O11 U2 O11 115.68(14) 45_666 5 ?
O11 U2 O11 115.68(14) . 41_666 ?
O11 U2 O11 64.32(14) 37_666 41_666 ?
O11 U2 O11 180.0 . 37_666 ?
O11 U2 O11 180.0 41_666 5 ?
O11 U2 O12 116.11(12) 37_666 . ?
O11 U2 O12 62.41(12) 41_666 9 ?
O11 U2 O12 62.41(12) 37_666 5 ?
O11 U2 O12 117.60(13) 9 . ?
O11 U2 O12 117.48(12) 45_666 41_666 ?
O11 U2 O12 117.48(12) 5 . ?
O11 U2 O12 63.89(12) 5 5 ?
O11 U2 O12 62.41(12) 9 37_666 ?
O11 U2 O12 62.41(12) . 41_666 ?
O11 U2 O12 117.48(12) 41_666 37_666 ?
O11 U2 O12 63.89(12) 41_666 41_666 ?
O11 U2 O12 62.52(12) 5 37_666 ?
O11 U2 O12 117.48(12) 9 5 ?
O11 U2 O12 62.52(12) . 45_666 ?
O11 U2 O12 63.89(12) 9 9 ?
O11 U2 O12 117.48(12) 37_666 45_666 ?
O11 U2 O12 117.59(12) 5 9 ?
O11 U2 O12 63.89(12) 45_666 45_666 ?
O11 U2 O12 117.59(12) 37_666 41_666 ?
O11 U2 O12 116.11(12) 9 45_666 ?
O11 U2 O12 62.52(12) 9 41_666 ?
O11 U2 O12 117.59(12) 41_666 45_666 ?
O11 U2 O12 116.11(12) 5 41_666 ?
O11 U2 O12 62.41(12) 5 45_666 ?
O11 U2 O12 62.52(12) 45_666 5 ?
O11 U2 O12 117.48(12) . 9 ?
O11 U2 O12 116.11(12) 41_666 5 ?
O11 U2 O12 62.52(12) 37_666 9 ?
O11 U2 O12 63.89(12) . . ?
O11 U2 O12 116.11(12) 45_666 9 ?
O11 U2 O12 62.40(12) 45_666 . ?
O11 U2 O12 116.11(12) . 37_666 ?
O11 U2 O12 62.52(12) 41_666 . ?
O11 U2 O12 63.89(12) 37_666 37_666 ?
O11 U2 O12 117.59(13) 45_666 37_666 ?
O11 U2 O12 117.59(12) . 5 ?
O12 U2 O12 64.08(6) 37_666 5 ?
O12 U2 O12 115.92(6) 37_666 41_666 ?
O12 U2 O12 64.08(6) 41_666 . ?
O12 U2 O12 64.08(6) 45_666 5 ?
O12 U2 O12 115.92(6) 45_666 41_666 ?
O12 U2 O12 115.92(6) 9 5 ?
O12 U2 O12 180.00(18) 45_666 9 ?
O12 U2 O12 180.0 41_666 5 ?
O12 U2 O12 180.00(8) 37_666 . ?
O12 U2 O12 64.08(6) 9 41_666 ?
O12 U2 O12 115.92(6) 9 . ?
O12 U2 O12 115.92(6) 37_666 45_666 ?
O12 U2 O12 115.92(6) 5 . ?
O12 U2 O12 64.08(6) 37_666 9 ?
O12 U2 O12 64.08(6) 45_666 . ?
Mo2 Mo1 U1 63.399(12) . . ?
O1 Mo1 U1 121.08(13) . . ?
O1 Mo1 Mo2 120.94(13) . . ?
O1 Mo1 O3 101.94(17) . . ?
O1 Mo1 O4 92.48(16) . . ?
O1 Mo1 O4 99.17(17) . 9 ?
O1 Mo1 O5 161.95(16) . 29_666 ?
O2 Mo1 U1 124.51(14) . . ?
O2 Mo1 Mo2 119.76(14) . . ?
O2 Mo1 O1 103.94(19) . . ?
O2 Mo1 O3 100.73(18) . . ?
O2 Mo1 O4 163.32(17) . . ?
O2 Mo1 O4 103.07(18) . 9 ?
O2 Mo1 O5 94.11(17) . 29_666 ?
O3 Mo1 U1 99.86(11) . . ?
O3 Mo1 Mo2 36.48(11) . . ?
O3 Mo1 O4 72.45(14) . . ?
O3 Mo1 O5 73.97(15) . 29_666 ?
O4 Mo1 U1 44.97(9) . . ?
O4 Mo1 U1 43.27(11) 9 . ?
O4 Mo1 Mo2 46.38(9) . . ?
O4 Mo1 Mo2 106.67(11) 9 . ?
O4 Mo1 O3 143.12(16) 9 . ?
O4 Mo1 O4 76.78(19) 9 . ?
O4 Mo1 O5 76.60(15) 9 29_666 ?
O5 Mo1 U1 44.83(9) 29_666 . ?
O5 Mo1 Mo2 46.43(9) 29_666 . ?
O5 Mo1 O4 69.49(13) 29_666 . ?
U1 Mo2 Na1 103.80(4) . 33_666 ?
U1 Mo2 Na1 104.65(4) . . ?
Mo1 Mo2 U1 63.790(12) . . ?
Mo1 Mo2 Na1 115.71(4) . . ?
Mo1 Mo2 Na1 120.56(4) . 33_666 ?
Na1 Mo2 Na1 123.50(4) . 33_666 ?
O3 Mo2 U1 99.85(11) . . ?
O3 Mo2 Mo1 36.08(11) . . ?
O3 Mo2 Na1 109.20(12) . . ?
O3 Mo2 Na1 112.59(12) . 33_666 ?
O3 Mo2 O4 72.74(14) . . ?
O3 Mo2 O5 73.29(15) . 29_666 ?
O3 Mo2 O5 143.54(15) . . ?
O4 Mo2 U1 45.15(9) . . ?
O4 Mo2 Mo1 47.09(9) . . ?
O4 Mo2 Na1 81.73(10) . 33_666 ?
O4 Mo2 Na1 147.64(10) . . ?
O5 Mo2 U1 45.09(9) 29_666 . ?
O5 Mo2 U1 43.69(11) . . ?
O5 Mo2 Mo1 107.48(11) . . ?
O5 Mo2 Mo1 46.04(10) 29_666 . ?
O5 Mo2 Na1 79.83(10) 29_666 . ?
O5 Mo2 Na1 85.71(12) . . ?
O5 Mo2 Na1 82.61(12) . 33_666 ?
O5 Mo2 Na1 147.88(10) 29_666 33_666 ?
O5 Mo2 O4 69.71(13) 29_666 . ?
O5 Mo2 O4 77.32(14) . . ?
O5 Mo2 O5 77.17(17) . 29_666 ?
O6 Mo2 U1 121.89(13) . . ?
O6 Mo2 Mo1 121.18(14) . . ?
O6 Mo2 Na1 117.41(14) . . ?
O6 Mo2 Na1 18.81(14) . 33_666 ?
O6 Mo2 O3 101.87(18) . . ?
O6 Mo2 O4 92.77(16) . . ?
O6 Mo2 O5 99.87(17) . . ?
O6 Mo2 O5 162.48(16) . 29_666 ?
O7 Mo2 U1 122.70(13) . . ?
O7 Mo2 Mo1 118.92(13) . . ?
O7 Mo2 Na1 115.71(14) . 33_666 ?
O7 Mo2 Na1 18.23(13) . . ?
O7 Mo2 O3 101.12(17) . . ?
O7 Mo2 O4 162.33(16) . . ?
O7 Mo2 O5 92.72(16) . 29_666 ?
O7 Mo2 O5 101.16(17) . . ?
O7 Mo2 O6 104.78(18) . . ?
U2 Mo3 Na2 102.05(11) . 41_666 ?
Mo4 Mo3 U2 63.685(13) . . ?
Mo4 Mo3 Na2 113.86(10) . 41_666 ?
O8 Mo3 U2 120.39(13) . . ?
O8 Mo3 Mo4 118.71(14) . . ?
O8 Mo3 Na2 122.60(17) . 41_666 ?
O8 Mo3 O10 100.13(18) . . ?
O8 Mo3 O11 100.31(18) . 9 ?
O8 Mo3 O11 90.58(17) . . ?
O8 Mo3 O12 160.13(17) . 41_666 ?
O9 Mo3 U2 126.37(15) . . ?
O9 Mo3 Mo4 120.58(15) . . ?
O9 Mo3 Na2 24.33(18) . 41_666 ?
O9 Mo3 O8 103.8(2) . . ?
O9 Mo3 O10 99.94(19) . . ?
O9 Mo3 O11 103.57(19) . 9 ?
O9 Mo3 O11 165.11(18) . . ?
O9 Mo3 O12 95.98(18) . 41_666 ?
O10 Mo3 U2 100.55(12) . . ?
O10 Mo3 Mo4 36.87(12) . . ?
O10 Mo3 Na2 108.53(16) . 41_666 ?
O10 Mo3 O11 73.16(15) . . ?
O10 Mo3 O12 73.94(15) . 41_666 ?
O11 Mo3 U2 43.43(12) 9 . ?
O11 Mo3 U2 45.11(10) . . ?
O11 Mo3 Mo4 46.62(10) . . ?
O11 Mo3 Mo4 107.11(12) 9 . ?
O11 Mo3 Na2 144.67(15) . 41_666 ?
O11 Mo3 Na2 84.46(16) 9 41_666 ?
O11 Mo3 O10 143.98(17) 9 . ?
O11 Mo3 O11 77.3(2) 9 . ?
O11 Mo3 O12 76.79(15) 9 41_666 ?
O12 Mo3 U2 45.06(10) 41_666 . ?
O12 Mo3 Mo4 46.27(10) 41_666 . ?
O12 Mo3 Na2 76.99(14) 41_666 41_666 ?
O12 Mo3 O11 69.57(14) 41_666 . ?
U2 Mo4 Na2 100.55(11) . 45_666 ?
Mo3 Mo4 U2 63.348(13) . . ?
Mo3 Mo4 Na2 118.46(10) . 45_666 ?
Mo3 Mo4 Na2 118.94(11) . . ?
Na2 Mo4 U2 105.84(11) . . ?
Na2 Mo4 Na2 122.57(11) . 45_666 ?
O10 Mo4 U2 99.57(11) . . ?
O10 Mo4 Mo3 36.24(11) . . ?
O10 Mo4 Na2 111.50(16) . . ?
O10 Mo4 Na2 113.04(16) . 45_666 ?
O10 Mo4 O11 73.07(15) . . ?
O10 Mo4 O12 72.56(15) . 41_666 ?
O11 Mo4 U2 44.88(10) . . ?
O11 Mo4 Mo3 47.10(10) . . ?
O11 Mo4 Na2 78.58(14) . 45_666 ?
O11 Mo4 Na2 149.47(15) . . ?
O12 Mo4 U2 43.53(11) . . ?
O12 Mo4 U2 44.95(10) 41_666 . ?
O12 Mo4 Mo3 45.29(10) 41_666 . ?
O12 Mo4 Mo3 106.88(11) . . ?
O12 Mo4 Na2 144.22(14) 41_666 45_666 ?
O12 Mo4 Na2 83.10(15) 41_666 . ?
O12 Mo4 Na2 85.12(16) . . ?
O12 Mo4 Na2 80.40(15) . 45_666 ?
O12 Mo4 O10 143.10(16) . . ?
O12 Mo4 O11 76.64(15) . . ?
O12 Mo4 O11 69.25(14) 41_666 . ?
O12 Mo4 O12 77.38(18) . 41_666 ?
O13 Mo4 U2 122.34(15) . . ?
O13 Mo4 Mo3 120.51(15) . . ?
O13 Mo4 Na2 114.99(18) . . ?
O13 Mo4 Na2 22.46(18) . 45_666 ?
O13 Mo4 O10 101.21(19) . . ?
O13 Mo4 O11 92.57(17) . . ?
O13 Mo4 O12 161.74(17) . 41_666 ?
O13 Mo4 O12 100.69(19) . . ?
O13 Mo4 O14 104.7(2) . . ?
O14 Mo4 U2 122.57(14) . . ?
O14 Mo4 Mo3 119.72(14) . . ?
O14 Mo4 Na2 17.36(18) . . ?
O14 Mo4 Na2 118.21(17) . 45_666 ?
O14 Mo4 O10 101.71(18) . . ?
O14 Mo4 O11 162.70(17) . . ?
O14 Mo4 O12 93.47(17) . 41_666 ?
O14 Mo4 O12 100.97(18) . . ?
O1 Co1 O1 86.11(15) 9 . ?
O1 Co1 O1 86.10(15) 5 . ?
O1 Co1 O1 86.11(16) 9 5 ?
O8 Co1 O1 92.20(15) 5 9 ?
O8 Co1 O1 177.80(16) 5 5 ?
O8 Co1 O1 95.20(15) 5 . ?
O8 Co1 O1 92.20(15) . 5 ?
O8 Co1 O1 92.20(15) 9 . ?
O8 Co1 O1 177.80(16) 9 9 ?
O8 Co1 O1 177.80(16) . . ?
O8 Co1 O1 95.19(15) . 9 ?
O8 Co1 O1 95.19(15) 9 5 ?
O8 Co1 O8 86.54(17) . 9 ?
O8 Co1 O8 86.54(16) . 5 ?
O8 Co1 O8 86.54(16) 9 5 ?
Mo2 Na1 Mo2 64.95(4) . 29_666 ?
Na1 Na1 Mo2 149.18(13) 16_455 . ?
Na1 Na1 Mo2 145.57(14) 16_455 29_666 ?
Na1 Na1 O17 95.4(2) 16_455 48_546 ?
O2 Na1 Mo2 76.50(12) 33_666 . ?
O2 Na1 Mo2 78.85(12) 33_666 29_666 ?
O2 Na1 Na1 101.36(12) 33_666 16_455 ?
O2 Na1 O16A 78.6(7) 33_666 . ?
O2 Na1 O16A 72.8(6) 33_666 16_455 ?
O2 Na1 O17 161.9(3) 33_666 48_546 ?
O6 Na1 Mo2 15.52(11) 29_666 29_666 ?
O6 Na1 Mo2 79.73(13) 29_666 . ?
O6 Na1 Na1 131.08(19) 29_666 16_455 ?
O6 Na1 O2 86.47(17) 29_666 33_666 ?
O6 Na1 O16 85.8(2) 29_666 16_455 ?
O6 Na1 O16A 162.6(7) 29_666 . ?
O6 Na1 O16A 82.5(6) 29_666 16_455 ?
O6 Na1 O17 77.4(2) 29_666 48_546 ?
O6 Na1 O17A 93.7(5) 29_666 48_546 ?
O7 Na1 Mo2 15.42(11) . . ?
O7 Na1 Mo2 76.84(13) . 29_666 ?
O7 Na1 Na1 137.45(19) . 16_455 ?
O7 Na1 O2 88.04(17) . 33_666 ?
O7 Na1 O6 90.49(18) . 29_666 ?
O7 Na1 O16 172.5(3) . 16_455 ?
O7 Na1 O16A 159.9(6) . 16_455 ?
O7 Na1 O16A 80.3(7) . . ?
O7 Na1 O17 84.1(2) . 48_546 ?
O7 Na1 O17A 88.8(5) . 48_546 ?
O16 Na1 Mo2 98.5(2) 16_455 29_666 ?
O16 Na1 Mo2 98.1(2) . . ?
O16 Na1 Mo2 162.1(2) . 29_666 ?
O16 Na1 Mo2 157.2(2) 16_455 . ?
O16 Na1 Na1 47.8(2) 16_455 16_455 ?
O16 Na1 Na1 51.1(2) . 16_455 ?
O16 Na1 O2 92.1(3) . 33_666 ?
O16 Na1 O2 85.2(3) 16_455 33_666 ?
O16 Na1 O6 177.6(3) . 29_666 ?
O16 Na1 O7 87.6(2) . . ?
O16 Na1 O16 96.0(3) . 16_455 ?
O16 Na1 O16A 98.8(6) . 16_455 ?
O16 Na1 O16A 12.8(6) 16_455 16_455 ?
O16 Na1 O17 101.4(3) 16_455 48_546 ?
O16 Na1 O17 103.8(3) . 48_546 ?
O16 Na1 O17A 87.7(5) . 48_546 ?
O16A Na1 Mo2 148.2(7) . 29_666 ?
O16A Na1 Mo2 145.2(6) 16_455 . ?
O16A Na1 Mo2 88.2(7) . . ?
O16A Na1 Mo2 93.2(6) 16_455 29_666 ?
O16A Na1 Na1 61.6(7) . 16_455 ?
O16A Na1 Na1 55.3(6) 16_455 16_455 ?
O16A Na1 O16A 101.1(9) . 16_455 ?
O16A Na1 O17 112.5(6) 16_455 48_546 ?
O16A Na1 O17 115.9(7) . 48_546 ?
O17 Na1 Mo2 92.5(2) 48_546 . ?
O17 Na1 Mo2 83.5(2) 48_546 29_666 ?
O17A Na1 Mo2 100.4(5) 48_546 . ?
O17A Na1 Mo2 100.5(5) 48_546 29_666 ?
O17A Na1 Na1 80.9(5) 48_546 16_455 ?
O17A Na1 O16 97.9(5) 48_546 16_455 ?
O17A Na1 O16A 100.8(8) 48_546 . ?
O17A Na1 O16A 110.4(7) 48_546 16_455 ?
O17A Na1 O17 17.0(5) 48_546 48_546 ?
Mo3 Na2 Mo4 63.34(11) 45_666 41_666 ?
Mo4 Na2 Mo3 65.10(12) . 45_666 ?
Mo4 Na2 Mo4 64.75(12) . 41_666 ?
O9 Na2 Mo3 18.39(14) 45_666 45_666 ?
O9 Na2 Mo4 78.4(2) 45_666 41_666 ?
O9 Na2 Mo4 80.3(2) 45_666 . ?
O9 Na2 O13 86.5(3) 45_666 41_666 ?
O9 Na2 O16 161.6(4) 45_666 23_456 ?
O9 Na2 O16A 175.2(8) 45_666 23_456 ?
O9 Na2 O17 83.8(3) 45_666 . ?
O13 Na2 Mo3 74.5(2) 41_666 45_666 ?
O13 Na2 Mo4 80.6(2) 41_666 . ?
O13 Na2 Mo4 16.95(13) 41_666 41_666 ?
O13 Na2 O16 78.5(3) 41_666 23_456 ?
O13 Na2 O16A 89.4(8) 41_666 23_456 ?
O13 Na2 O17 168.9(4) 41_666 . ?
O14 Na2 Mo3 79.9(2) . 45_666 ?
O14 Na2 Mo4 75.2(2) . 41_666 ?
O14 Na2 Mo4 15.63(16) . . ?
O14 Na2 O9 93.8(3) . 45_666 ?
O14 Na2 O13 89.3(3) . 41_666 ?
O14 Na2 O16 75.6(3) . 23_456 ?
O14 Na2 O16A 83.6(8) . 23_456 ?
O14 Na2 O17 85.9(3) . . ?
O15 Na2 Mo3 106.7(3) . 45_666 ?
O15 Na2 Mo4 103.6(3) . 41_666 ?
O15 Na2 Mo4 167.6(4) . . ?
O15 Na2 O9 93.6(4) . 45_666 ?
O15 Na2 O13 88.3(4) . 41_666 ?
O15 Na2 O14 172.1(5) . . ?
O15 Na2 O16 96.6(4) . 23_456 ?
O15 Na2 O16A 88.9(8) . 23_456 ?
O15 Na2 O17 97.8(4) . . ?
O16 Na2 Mo3 143.4(3) 23_456 45_666 ?
O16 Na2 Mo4 86.7(2) 23_456 . ?
O16 Na2 Mo4 84.3(2) 23_456 41_666 ?
O16A Na2 Mo4 97.0(8) 23_456 41_666 ?
O16A Na2 Mo4 96.5(7) 23_456 . ?
O17 Na2 Mo3 94.8(3) . 45_666 ?
O17 Na2 Mo4 92.3(3) . . ?
O17 Na2 Mo4 152.9(3) . 41_666 ?
O17 Na2 O16 109.8(4) . 23_456 ?
Mo1 O1 Co1 147.3(2) . . ?
Mo1 O2 Na1 138.1(2) . 29_666 ?
Mo1 O3 Mo2 107.44(17) . . ?
Mo1 O4 U1 94.52(13) . . ?
Mo1 O4 U1 104.79(15) 5 . ?
Mo1 O4 Mo1 132.59(18) 5 . ?
Mo1 O4 Mo2 132.96(18) 5 . ?
Mo2 O4 U1 94.76(13) . . ?
Mo2 O4 Mo1 86.53(13) . . ?
Mo1 O5 U1 95.63(13) 33_666 . ?
Mo1 O5 Mo2 87.53(13) 33_666 33_666 ?
Mo2 O5 U1 103.62(15) . . ?
Mo2 O5 U1 94.83(13) 33_666 . ?
Mo2 O5 Mo1 133.01(18) . 33_666 ?
Mo2 O5 Mo2 131.86(19) . 33_666 ?
Mo2 O6 Na1 145.7(2) . 33_666 ?
Mo2 O7 Na1 146.3(2) . . ?
Mo3 O8 Co1 146.8(2) . . ?
Mo3 O9 Na2 137.3(3) . 41_666 ?
Mo3 O10 Mo4 106.89(18) . . ?
Mo3 O11 U2 94.04(13) . . ?
Mo3 O11 U2 104.56(16) 5 . ?
Mo3 O11 Mo3 132.54(19) 5 . ?
Mo3 O11 Mo4 133.57(19) 5 . ?
Mo4 O11 U2 94.85(14) . . ?
Mo4 O11 Mo3 86.28(13) . . ?
Mo3 O12 U2 95.76(14) 45_666 . ?
Mo3 O12 Mo4 88.45(14) 45_666 45_666 ?
Mo4 O12 U2 95.18(14) 45_666 . ?
Mo4 O12 U2 103.85(16) . . ?
Mo4 O12 Mo3 132.30(19) . 45_666 ?
Mo4 O12 Mo4 131.34(19) . 45_666 ?
Mo4 O13 Na2 140.6(3) . 45_666 ?
Mo4 O14 Na2 147.0(3) . . ?
Na1 O16 Na1 81.2(3) . 16_455 ?
Na1 O16 Na2 138.7(3) 16_455 20_645 ?
Na1 O16 Na2 139.9(4) . 20_645 ?
Na1 O16A Na1 63.0(7) . 16_455 ?
Na2 O16A Na1 140.3(12) 20_645 . ?
Na2 O16A Na1 134.7(12) 20_645 16_455 ?
Na2 O17 Na1 141.0(4) . 42_655 ?

loop_
_geom_bond_atom_site_label_1
_geom_bond_atom_site_label_2
_geom_bond_distance
_geom_bond_site_symmetry_2
_geom_bond_publ_flag
U1 O4 2.491(4) 33_666 ?
U1 O4 2.491(4) . ?
U1 O4 2.491(4) 5 ?
U1 O4 2.491(4) 9 ?
U1 O4 2.491(4) 29_666 ?
U1 O4 2.491(4) 25_666 ?
U1 O5 2.489(4) 33_666 ?
U1 O5 2.489(4) . ?
U1 O5 2.489(4) 5 ?
U1 O5 2.489(4) 9 ?
U1 O5 2.489(4) 29_666 ?
U1 O5 2.489(4) 25_666 ?
U2 O11 2.489(4) . ?
U2 O11 2.489(4) 5 ?
U2 O11 2.489(4) 41_666 ?
U2 O11 2.489(4) 37_666 ?
U2 O11 2.489(4) 45_666 ?
U2 O11 2.489(4) 9 ?
U2 O12 2.493(4) 37_666 ?
U2 O12 2.493(4) . ?
U2 O12 2.493(4) 5 ?
U2 O12 2.493(4) 45_666 ?
U2 O12 2.493(4) 9 ?
U2 O12 2.493(4) 41_666 ?
Mo1 Mo2 3.1201(7) . ?
Mo1 O1 1.739(4) . ?
Mo1 O2 1.707(4) . ?
Mo1 O3 1.926(4) . ?
Mo1 O4 1.922(4) 9 ?
Mo1 O4 2.290(4) . ?
Mo1 O5 2.248(4) 29_666 ?
Mo2 Na1 3.560(2) . ?
Mo2 Na1 3.601(2) 33_666 ?
Mo2 O3 1.945(4) . ?
Mo2 O4 2.263(4) . ?
Mo2 O5 2.263(4) 29_666 ?
Mo2 O5 1.946(4) . ?
Mo2 O6 1.708(4) . ?
Mo2 O7 1.708(4) . ?
Mo3 Mo4 3.1299(7) . ?
Mo3 Na2 3.644(7) 41_666 ?
Mo3 O8 1.737(4) . ?
Mo3 O9 1.695(4) . ?
Mo3 O10 1.934(4) . ?
Mo3 O11 1.919(4) 9 ?
Mo3 O11 2.298(4) . ?
Mo3 O12 2.225(4) 41_666 ?
Mo4 Na2 3.710(7) 45_666 ?
Mo4 Na2 3.452(7) . ?
Mo4 O10 1.963(4) . ?
Mo4 O11 2.280(4) . ?
Mo4 O12 1.951(4) . ?
Mo4 O12 2.262(4) 41_666 ?
Mo4 O13 1.704(4) . ?
Mo4 O14 1.708(4) . ?
Co1 O1 2.090(4) . ?
Co1 O1 2.090(4) 9 ?
Co1 O1 2.090(4) 5 ?
Co1 O8 2.077(4) 9 ?
Co1 O8 2.077(4) 5 ?
Co1 O8 2.077(4) . ?
Na1 Na1 2.668(5) 16_455 ?
Na1 O2 2.294(5) 33_666 ?
Na1 O6 2.059(5) 29_666 ?
Na1 O7 2.010(5) . ?
Na1 O16 2.100(8) 16_455 ?
Na1 O16 1.999(8) . ?
Na1 O16A 2.63(3) 16_455 ?
Na1 O16A 2.46(3) . ?
Na1 O17 2.708(10) 48_546 ?
Na1 O17A 2.097(15) 48_546 ?
Na2 O9 2.213(8) 45_666 ?
Na2 O13 2.233(8) 41_666 ?
Na2 O14 1.892(8) . ?
Na2 O15 1.767(9) . ?
Na2 O16 2.718(10) 23_456 ?
Na2 O16A 2.26(3) 23_456 ?
Na2 O17 2.413(12) . ?

loop_
_geom_torsion_atom_site_label_1
_geom_torsion_atom_site_label_2
_geom_torsion_atom_site_label_3
_geom_torsion_atom_site_label_4
_geom_torsion
_geom_torsion_site_symmetry_1
_geom_torsion_site_symmetry_2
_geom_torsion_site_symmetry_3
_geom_torsion_site_symmetry_4
_geom_torsion_publ_flag
U1 Mo1 O1 Co1 7.4(5) . . . . ?
U1 Mo1 O2 Na1 -10.9(4) . . . 29_666 ?
U1 Mo2 O6 Na1 -17.2(5) . . . 33_666 ?
U1 Mo2 O7 Na1 8.9(5) . . . . ?
U2 Mo3 O8 Co1 -15.9(5) . . . . ?
U2 Mo3 O9 Na2 2.2(5) . . . 41_666 ?
U2 Mo4 O13 Na2 15.4(5) . . . 45_666 ?
U2 Mo4 O14 Na2 -16.7(7) . . . . ?
Mo1 Mo2 O6 Na1 -93.8(4) . . . 33_666 ?
Mo1 Mo2 O7 Na1 84.7(4) . . . . ?
Mo2 Mo1 O1 Co1 83.1(4) . . . . ?
Mo2 Mo1 O2 Na1 -87.4(3) . . . 29_666 ?
Mo3 Mo4 O13 Na2 91.3(5) . . . 45_666 ?
Mo3 Mo4 O14 Na2 -92.3(6) . . . . ?
Mo3 Na2 O14 Mo4 -18.6(6) 45_666 . . . ?
Mo4 Mo3 O8 Co1 -90.6(4) . . . . ?
Mo4 Mo3 O9 Na2 80.4(4) . . . 41_666 ?
Mo4 Na2 O14 Mo4 46.3(6) 41_666 . . . ?
Na1 Mo2 O6 Na1 113.9(4) . . . 33_666 ?
Na1 Mo2 O7 Na1 -119.7(4) 33_666 . . . ?
Na2 Mo3 O8 Co1 115.5(4) 41_666 . . . ?
Na2 Mo4 O13 Na2 -115.3(4) . . . 45_666 ?
Na2 Mo4 O14 Na2 109.4(6) 45_666 . . . ?
O1 Mo1 O2 Na1 133.8(3) . . . 29_666 ?
O2 Mo1 O1 Co1 -138.8(4) . . . . ?
O3 Mo1 O1 Co1 116.8(4) . . . . ?
O3 Mo1 O2 Na1 -120.9(3) . . . 29_666 ?
O3 Mo2 O6 Na1 -126.9(4) . . . 33_666 ?
O3 Mo2 O7 Na1 118.3(4) . . . . ?
O4 Mo1 O1 Co1 -32.7(4) 9 . . . ?
O4 Mo1 O1 Co1 44.3(4) . . . . ?
O4 Mo1 O2 Na1 -56.7(8) . . . 29_666 ?
O4 Mo1 O2 Na1 30.8(4) 9 . . 29_666 ?
O4 Mo2 O6 Na1 -53.9(4) . . . 33_666 ?
O4 Mo2 O7 Na1 50.6(8) . . . . ?
O5 Mo1 O1 Co1 42.0(8) 29_666 . . . ?
O5 Mo1 O2 Na1 -46.4(3) 29_666 . . 29_666 ?
O5 Mo2 O6 Na1 23.7(5) . . . 33_666 ?
O5 Mo2 O6 Na1 -54.9(8) 29_666 . . 33_666 ?
O5 Mo2 O7 Na1 44.8(4) 29_666 . . . ?
O5 Mo2 O7 Na1 -32.6(5) . . . . ?
O6 Mo2 O7 Na1 -136.1(4) . . . . ?
O7 Mo2 O6 Na1 128.1(4) . . . 33_666 ?
O8 Mo3 O9 Na2 -143.6(4) . . . 41_666 ?
O9 Mo3 O8 Co1 132.4(4) . . . . ?
O9 Na2 O14 Mo4 -30.6(7) 45_666 . . . ?
O10 Mo3 O8 Co1 -124.6(4) . . . . ?
O10 Mo3 O9 Na2 113.3(4) . . . 41_666 ?
O10 Mo4 O13 Na2 124.4(4) . . . 45_666 ?
O10 Mo4 O14 Na2 -126.2(6) . . . . ?
O11 Mo3 O8 Co1 -51.6(4) . . . . ?
O11 Mo3 O8 Co1 25.6(5) 9 . . . ?
O11 Mo3 O9 Na2 52.3(9) . . . 41_666 ?
O11 Mo3 O9 Na2 -39.2(5) 9 . . 41_666 ?
O11 Mo4 O13 Na2 51.2(5) . . . 45_666 ?
O11 Mo4 O14 Na2 -55.8(9) . . . . ?
O12 Mo3 O8 Co1 -54.1(8) 41_666 . . . ?
O12 Mo3 O9 Na2 38.6(4) 41_666 . . 41_666 ?
O12 Mo4 O13 Na2 -25.7(5) . . . 45_666 ?
O12 Mo4 O13 Na2 56.4(8) 41_666 . . 45_666 ?
O12 Mo4 O14 Na2 24.5(6) . . . . ?
O12 Mo4 O14 Na2 -53.3(6) 41_666 . . . ?
O13 Mo4 O14 Na2 128.7(6) . . . . ?
O13 Na2 O14 Mo4 55.8(6) 41_666 . . . ?
O14 Mo4 O13 Na2 -130.2(5) . . . 45_666 ?
O16 Na2 O14 Mo4 134.2(6) 23_456 . . . ?
O16A Na2 O14 Mo4 145.3(9) 23_456 . . . ?
O17 Na2 O14 Mo4 -114.2(6) . . . . ?
